data_4000458
_journal_name_full 'Chemistry of Materials'
_journal_paper_doi 10.1021/cm049235q
_journal_year 2004
_chemical_formula_moiety 'Br3 Ru'
_chemical_formula_sum 'Br3 Ru'
_chemical_formula_weight 340.80
_chemical_name_systematic
;
Ruthenium(iii) bromide
;
_space_group_IT_number 193
_space_group_name_Hall '-P 6c 2'
_space_group_name_H-M_alt 'P 63/m c m'
_symmetry_cell_setting hexagonal
_symmetry_space_group_name_Hall '-P 6c 2'
_symmetry_space_group_name_H-M 'P 63/m c m'
_atom_sites_solution_hydrogens geom
_atom_sites_solution_primary direct
_atom_sites_solution_secondary difmap
_cell_angle_alpha 90.00
_cell_angle_beta 90.00
_cell_angle_gamma 120.00
_cell_formula_units_Z 2
_cell_length_a 6.4988(11)
_cell_length_b 6.4988(11)
_cell_length_c 5.871(2)
_cell_measurement_reflns_used 15
_cell_measurement_temperature 378(2)
_cell_measurement_theta_max 24.534
_cell_measurement_theta_min 7.233
_cell_volume 214.75(9)
_diffrn_ambient_temperature 378(2)
_diffrn_detector_area_resol_mean ?
_diffrn_measurement_device_type 'Bruker P4'
_diffrn_measurement_method '2\q/\w scans'
_diffrn_radiation_monochromator graphite
_diffrn_radiation_source 'sealed tube'
_diffrn_radiation_type MoK\a
_diffrn_radiation_wavelength 0.71073
_diffrn_reflns_av_R_equivalents 0.1274
_diffrn_reflns_av_sigmaI/netI 0.0764
_diffrn_reflns_limit_h_max 1
_diffrn_reflns_limit_h_min -8
_diffrn_reflns_limit_k_max 7
_diffrn_reflns_limit_k_min -4
_diffrn_reflns_limit_l_max 1
_diffrn_reflns_limit_l_min -5
_diffrn_reflns_number 324
_diffrn_reflns_theta_max 27.56
_diffrn_reflns_theta_min 3.62
_diffrn_standards_decay_% 0
_diffrn_standards_interval_count 97
_diffrn_standards_interval_time ?
_diffrn_standards_number 3
_exptl_absorpt_coefficient_mu 31.330
_exptl_absorpt_correction_T_max 0.6238
_exptl_absorpt_correction_T_min 0.3160
_exptl_absorpt_correction_type empirical
_exptl_absorpt_process_details 'Bruker SHELXTL'
_exptl_crystal_colour black
_exptl_crystal_density_diffrn 5.270
_exptl_crystal_density_method 'not measured'
_exptl_crystal_description needle
_exptl_crystal_F_000 298
_exptl_crystal_size_max 0.26
_exptl_crystal_size_mid 0.033
_exptl_crystal_size_min 0.015
_refine_ls_extinction_coef 0.019(14)
_refine_ls_extinction_expression Fc^*^=kFc[1+0.001xFc^2^\l^3^/sin(2\q)]^-1/4^
_refine_ls_extinction_method SHELXL
_refine_ls_goodness_of_fit_ref 1.359
_refine_ls_hydrogen_treatment mixed
_refine_ls_matrix_type full
_refine_ls_number_parameters 8
_refine_ls_number_reflns 89
_refine_ls_number_restraints 0
_refine_ls_restrained_S_all 1.359
_refine_ls_R_factor_all 0.1456
_refine_ls_R_factor_gt 0.1162
_refine_ls_shift/su_max 0.000
_refine_ls_shift/su_mean 0.000
_refine_ls_structure_factor_coef Fsqd
_refine_ls_weighting_details 'calc w=1/[\s^2^(Fo^2^)+(0.0899P)^2^+44.8609P] where P=(Fo^2^+2Fc^2^)/3'
_refine_ls_weighting_scheme calc
_refine_ls_wR_factor_gt 0.2479
_refine_ls_wR_factor_ref 0.2739
_reflns_number_gt 70
_reflns_number_total 89
_reflns_threshold_expression >2sigma(I)
_cod_depositor_comments
;
The following automatic conversions were performed:
'_symmetry_cell_setting' value 'Hexagonal' changed to 'hexagonal'
according to '/home/saulius/struct/CIF-dictionaries/cif_core.dic'
dictionary named 'cif_core.dic' version 2.4.1 from 2010-06-29.

Automatic conversion script
Id: cif_fix_enum 1527 2010-12-29 10:47:43Z saulius 
;
_cod_database_code 4000458

loop_
_symmetry_equiv_pos_as_xyz
'x, y, z'
'-x, -y, z+1/2'
'-y, x-y, z'
'-x+y, -x, z'
'x-y, x, z+1/2'
'y, -x+y, z+1/2'
'x-y, -y, -z+1/2'
'-x, -x+y, -z+1/2'
'y, x, -z+1/2'
'-y, -x, -z'
'x, x-y, -z'
'-x+y, y, -z'
'-x, -y, -z'
'x, y, -z-1/2'
'y, -x+y, -z'
'x-y, x, -z'
'-x+y, -x, -z-1/2'
'-y, x-y, -z-1/2'
'-x+y, y, z-1/2'
'x, x-y, z-1/2'
'-y, -x, z-1/2'
'y, x, z'
'-x, -x+y, z'
'x-y, -y, z'

loop_
_atom_site_label
_atom_site_type_symbol
_atom_site_fract_x
_atom_site_fract_y
_atom_site_fract_z
_atom_site_U_iso_or_equiv
_atom_site_adp_type
_atom_site_occupancy
_atom_site_symmetry_multiplicity
_atom_site_calc_flag
_atom_site_refinement_flags
_atom_site_disorder_assembly
_atom_site_disorder_group
Ru Ru 0.0000 0.0000 0.0000 0.024(3) Uani 1 12 d S . .
Br Br 0.3115(11) 0.3115(11) 0.2500 0.031(3) Uani 1 4 d S . .

loop_
_atom_site_aniso_label
_atom_site_aniso_U_11
_atom_site_aniso_U_22
_atom_site_aniso_U_33
_atom_site_aniso_U_23
_atom_site_aniso_U_13
_atom_site_aniso_U_12
Ru 0.018(3) 0.018(3) 0.035(7) 0.000 0.000 0.0088(17)
Br 0.033(3) 0.033(3) 0.021(5) 0.000 0.000 0.011(3)
